data_2208199
loop_
_publ_author_name
'Xiang-Shan Wang'
'Zhao-Sen Zeng'
'Mei-Mei Zhang'
'Yu-Ling Li'
'Shu-Jiang Tu'

_publ_section_title
;
 5-(4-Chlorophenyl)-7-phenylpyrido[2,3-<i>d</i>]pyrimidine-1,8-dione
 dimethylformamide solvate
;
_journal_coeditor_code WN6411
_journal_issue 2
_journal_name_full 'Acta Crystallographica Section E'
_journal_page_first o476
_journal_page_last o477
_journal_paper_doi 10.1107/S1600536806000110
_journal_volume 62
_journal_year 2006
_chemical_formula_iupac 'C19 H12 Cl N3 O2, C3 H7 N O'
_chemical_formula_moiety 'C19 H12 Cl N3 O2, C3 H7 N O'
_chemical_formula_sum 'C22 H19 Cl N4 O3'
_chemical_formula_weight 422.86
_chemical_melting_point 561.5(5)
_chemical_name_systematic
;
5-(4-Chlorophenyl)-7-phenylpyrido[2,3-d]pyrimidine-1,8-dione
dimethylformamide solvate
;
_space_group_IT_number 2
_symmetry_cell_setting triclinic
_symmetry_space_group_name_Hall '-P 1'
_symmetry_space_group_name_H-M 'P -1'
_atom_sites_solution_hydrogens geom
_atom_sites_solution_primary direct
_atom_sites_solution_secondary difmap
_cell_angle_alpha 72.813(7)
_cell_angle_beta 72.868(7)
_cell_angle_gamma 80.952(8)
_cell_formula_units_Z 2
_cell_length_a 7.6985(7)
_cell_length_b 11.7486(10)
_cell_length_c 12.0533(8)
_cell_measurement_reflns_used 3710
_cell_measurement_temperature 193(2)
_cell_measurement_theta_max 25.3
_cell_measurement_theta_min 3.0
_cell_volume 992.34(15)
_computing_cell_refinement CrystalClear
_computing_data_collection 'CrystalClear (Rigaku, 1999)'
_computing_data_reduction 'CrystalStructure (Rigaku/MSC, 2003)'
_computing_molecular_graphics SHELXL97
_computing_publication_material SHELXL97
_computing_structure_refinement 'SHELXL97 (Sheldrick, 1997)'
_computing_structure_solution 'SHELXS97 (Sheldrick, 1990)'
_diffrn_ambient_temperature 193(2)
_diffrn_detector_area_resol_mean 7.31
_diffrn_measured_fraction_theta_full 0.992
_diffrn_measured_fraction_theta_max 0.992
_diffrn_measurement_device_type 'Rigaku Mercury'
_diffrn_measurement_method \w
_diffrn_radiation_monochromator graphite
_diffrn_radiation_source 'fine-focus sealed tube'
_diffrn_radiation_type MoK\a
_diffrn_radiation_wavelength 0.71070
_diffrn_reflns_av_R_equivalents 0.0180
_diffrn_reflns_av_sigmaI/netI 0.0215
_diffrn_reflns_limit_h_max 9
_diffrn_reflns_limit_h_min -9
_diffrn_reflns_limit_k_max 14
_diffrn_reflns_limit_k_min -14
_diffrn_reflns_limit_l_max 14
_diffrn_reflns_limit_l_min -12
_diffrn_reflns_number 9845
_diffrn_reflns_theta_full 25.35
_diffrn_reflns_theta_max 25.35
_diffrn_reflns_theta_min 3.03
_diffrn_standards_number 0
_exptl_absorpt_coefficient_mu 0.225
_exptl_absorpt_correction_T_max 0.9627
_exptl_absorpt_correction_T_min 0.8918
_exptl_absorpt_correction_type multi-scan
_exptl_absorpt_process_details '(Jacobson, 1998)'
_exptl_crystal_colour yellow
_exptl_crystal_density_diffrn 1.415
_exptl_crystal_density_method 'not measured'
_exptl_crystal_description block
_exptl_crystal_F_000 440
_exptl_crystal_size_max 0.52
_exptl_crystal_size_mid 0.31
_exptl_crystal_size_min 0.17
_refine_diff_density_max 0.234
_refine_diff_density_min -0.252
_refine_ls_extinction_method none
_refine_ls_goodness_of_fit_ref 1.075
_refine_ls_hydrogen_treatment mixed
_refine_ls_matrix_type full
_refine_ls_number_parameters 282
_refine_ls_number_reflns 3611
_refine_ls_number_restraints 0
_refine_ls_restrained_S_all 1.075
_refine_ls_R_factor_all 0.0430
_refine_ls_R_factor_gt 0.0377
_refine_ls_shift/su_max 0.000
_refine_ls_shift/su_mean 0.000
_refine_ls_structure_factor_coef Fsqd
_refine_ls_weighting_details 'calc w=1/[\s^2^(Fo^2^)+(0.0433P)^2^+0.3685P] where P=(Fo^2^+2Fc^2^)/3'
_refine_ls_weighting_scheme calc
_refine_ls_wR_factor_gt 0.0904
_refine_ls_wR_factor_ref 0.0941
_reflns_number_gt 3249
_reflns_number_total 3611
_reflns_threshold_expression I>2\s(I)
_cod_data_source_file wn6411.cif
_cod_data_source_block I
_cod_depositor_comments
;
The following automatic conversions were performed:

'_chemical_melting_point' value '561-562' was changed to '561.5(5)' -
the average value was taken and precision was estimated.

Automatic conversion script
Id: cif_fix_values 1646 2011-03-28 12:23:43Z adriana 

The following automatic conversions were performed:

'_chemical_melting_point' value '561-562' was changed to '561.5(5)' -
the average value was taken and precision was estimated.

Automatic conversion script
Id: cif_fix_values 1715 2011-07-08 13:25:40Z adriana 
;
_cod_original_cell_volume 992.34(14)
_cod_database_code 2208199
_cod_database_fobs_code 2208199

loop_
_symmetry_equiv_pos_as_xyz
'x, y, z'
'-x, -y, -z'

loop_
_atom_site_label
_atom_site_fract_x
_atom_site_fract_y
_atom_site_fract_z
_atom_site_U_iso_or_equiv
_atom_site_adp_type
_atom_site_calc_flag
_atom_site_refinement_flags
_atom_site_occupancy
_atom_site_type_symbol
Cl1 0.57870(6) 0.95527(3) -0.15544(4) 0.03617(14) Uani d . 1 Cl
O1 0.10252(16) 0.11383(10) -0.11274(10) 0.0322(3) Uani d . 1 O
O2 -0.13089(15) 0.12178(9) 0.27640(9) 0.0275(3) Uani d . 1 O
O3 0.3099(2) 0.35699(11) 0.69366(11) 0.0442(3) Uani d . 1 O
N1 0.21692(16) 0.43535(11) -0.01589(11) 0.0209(3) Uani d . 1 N
N2 0.15117(18) 0.27352(11) -0.05992(12) 0.0235(3) Uani d . 1 N
N3 -0.00401(18) 0.11818(11) 0.08356(11) 0.0236(3) Uani d . 1 N
N4 0.4391(2) 0.25959(13) 0.54872(12) 0.0328(3) Uani d . 1 N
C1 0.14080(19) 0.33150(13) 0.02656(13) 0.0200(3) Uani d . 1 C
C2 0.05626(19) 0.27981(13) 0.14822(13) 0.0198(3) Uani d . 1 C
C3 0.0590(2) 0.34168(13) 0.23152(13) 0.0213(3) Uani d . 1 C
C4 0.1344(2) 0.45117(13) 0.18655(13) 0.0232(3) Uani d . 1 C
H4 0.1332 0.4965 0.2403 0.028 Uiso calc R 1 H
C5 0.21216(19) 0.49591(13) 0.06327(13) 0.0207(3) Uani d . 1 C
C6 0.0853(2) 0.16524(13) -0.03480(14) 0.0239(3) Uani d . 1 C
C7 -0.0336(2) 0.16887(13) 0.17831(13) 0.0215(3) Uani d . 1 C
C8 0.0020(2) 0.29399(13) 0.36496(13) 0.0231(3) Uani d . 1 C
C9 0.0675(2) 0.18041(14) 0.42067(14) 0.0271(3) Uani d . 1 C
H9 0.1371 0.1291 0.3730 0.033 Uiso calc R 1 H
C10 0.0319(3) 0.14159(15) 0.54506(15) 0.0350(4) Uani d . 1 C
H10 0.0784 0.0644 0.5822 0.042 Uiso calc R 1 H
C11 -0.0712(3) 0.21528(17) 0.61498(15) 0.0419(5) Uani d . 1 C
H11 -0.0957 0.1890 0.7002 0.050 Uiso calc R 1 H
C12 -0.1385(3) 0.32735(17) 0.56050(16) 0.0416(5) Uani d . 1 C
H12 -0.2109 0.3774 0.6087 0.050 Uiso calc R 1 H
C13 -0.1015(2) 0.36754(15) 0.43619(14) 0.0308(4) Uani d . 1 C
H13 -0.1467 0.4453 0.3996 0.037 Uiso calc R 1 H
C14 0.3011(2) 0.61039(13) 0.01195(13) 0.0215(3) Uani d . 1 C
C15 0.3047(2) 0.68494(15) 0.08179(15) 0.0320(4) Uani d . 1 C
H15 0.2481 0.6626 0.1658 0.038 Uiso calc R 1 H
C16 0.3890(2) 0.79098(15) 0.03159(15) 0.0340(4) Uani d . 1 C
H16 0.3906 0.8411 0.0804 0.041 Uiso calc R 1 H
C17 0.4706(2) 0.82264(13) -0.09039(14) 0.0250(3) Uani d . 1 C
C18 0.4695(2) 0.75115(14) -0.16211(14) 0.0272(4) Uani d . 1 C
H18 0.5261 0.7742 -0.2461 0.033 Uiso calc R 1 H
C19 0.3850(2) 0.64539(14) -0.11087(14) 0.0248(3) Uani d . 1 C
H19 0.3843 0.5958 -0.1603 0.030 Uiso calc R 1 H
C20 0.3779(3) 0.26608(16) 0.66121(15) 0.0365(4) Uani d . 1 C
H20 0.3870 0.1945 0.7225 0.044 Uiso calc R 1 H
C21 0.5190(3) 0.14834(18) 0.51910(18) 0.0468(5) Uani d . 1 C
H21A 0.5227 0.0857 0.5932 0.070 Uiso calc R 1 H
H21B 0.6431 0.1593 0.4671 0.070 Uiso calc R 1 H
H21C 0.4450 0.1249 0.4769 0.070 Uiso calc R 1 H
C22 0.4229(3) 0.36358(17) 0.45025(16) 0.0443(5) Uani d . 1 C
H22A 0.3271 0.3544 0.4158 0.066 Uiso calc R 1 H
H22B 0.5392 0.3715 0.3881 0.066 Uiso calc R 1 H
H22C 0.3917 0.4352 0.4802 0.066 Uiso calc R 1 H
H2 0.204(3) 0.3098(17) -0.1371(18) 0.037(5) Uiso d . 1 H
H3 -0.048(2) 0.0478(18) 0.0981(16) 0.034(5) Uiso d . 1 H

loop_
_atom_site_aniso_label
_atom_site_aniso_U_11
_atom_site_aniso_U_22
_atom_site_aniso_U_33
_atom_site_aniso_U_12
_atom_site_aniso_U_13
_atom_site_aniso_U_23
Cl1 0.0436(3) 0.0215(2) 0.0424(3) -0.01257(17) -0.0070(2) -0.00596(18)
O1 0.0480(7) 0.0265(6) 0.0241(6) -0.0136(5) -0.0014(5) -0.0119(5)
O2 0.0349(6) 0.0257(6) 0.0198(6) -0.0110(5) -0.0033(5) -0.0020(5)
O3 0.0703(9) 0.0307(7) 0.0257(6) -0.0032(6) -0.0014(6) -0.0101(5)
N1 0.0258(7) 0.0174(6) 0.0207(6) -0.0031(5) -0.0064(5) -0.0056(5)
N2 0.0322(7) 0.0205(7) 0.0180(7) -0.0082(6) -0.0026(6) -0.0063(5)
N3 0.0313(7) 0.0187(7) 0.0217(7) -0.0080(6) -0.0049(6) -0.0058(5)
N4 0.0397(8) 0.0324(8) 0.0249(7) -0.0024(6) -0.0042(6) -0.0099(6)
C1 0.0224(7) 0.0182(7) 0.0200(7) 0.0000(6) -0.0069(6) -0.0058(6)
C2 0.0225(7) 0.0177(7) 0.0191(7) -0.0004(6) -0.0060(6) -0.0046(6)
C3 0.0242(7) 0.0199(7) 0.0196(7) 0.0000(6) -0.0064(6) -0.0051(6)
C4 0.0310(8) 0.0206(8) 0.0204(8) -0.0030(6) -0.0076(6) -0.0075(6)
C5 0.0227(7) 0.0188(7) 0.0219(8) -0.0003(6) -0.0082(6) -0.0058(6)
C6 0.0284(8) 0.0213(8) 0.0226(8) -0.0050(6) -0.0051(6) -0.0068(6)
C7 0.0246(7) 0.0198(7) 0.0209(8) -0.0004(6) -0.0091(6) -0.0042(6)
C8 0.0283(8) 0.0232(8) 0.0202(8) -0.0066(6) -0.0075(6) -0.0057(6)
C9 0.0341(9) 0.0231(8) 0.0243(8) -0.0048(7) -0.0084(7) -0.0043(6)
C10 0.0482(10) 0.0280(9) 0.0274(9) -0.0072(8) -0.0159(8) 0.0029(7)
C11 0.0618(12) 0.0423(11) 0.0186(8) -0.0089(9) -0.0090(8) -0.0028(8)
C12 0.0598(12) 0.0392(11) 0.0236(9) -0.0023(9) -0.0044(8) -0.0123(8)
C13 0.0425(10) 0.0258(8) 0.0229(8) -0.0031(7) -0.0063(7) -0.0066(7)
C14 0.0243(7) 0.0182(7) 0.0234(8) -0.0007(6) -0.0085(6) -0.0059(6)
C15 0.0473(10) 0.0273(9) 0.0223(8) -0.0116(8) -0.0037(7) -0.0088(7)
C16 0.0479(10) 0.0273(9) 0.0316(9) -0.0113(8) -0.0074(8) -0.0136(7)
C17 0.0276(8) 0.0168(7) 0.0306(8) -0.0041(6) -0.0084(7) -0.0043(6)
C18 0.0314(8) 0.0248(8) 0.0240(8) -0.0051(7) -0.0055(7) -0.0045(7)
C19 0.0320(8) 0.0219(8) 0.0229(8) -0.0038(6) -0.0078(7) -0.0081(6)
C20 0.0464(10) 0.0323(10) 0.0252(9) -0.0054(8) -0.0023(8) -0.0052(7)
C21 0.0552(12) 0.0445(11) 0.0384(11) 0.0079(9) -0.0057(9) -0.0202(9)
C22 0.0641(13) 0.0416(11) 0.0261(9) -0.0087(9) -0.0098(9) -0.0069(8)

loop_
_atom_type_symbol
_atom_type_description
_atom_type_scat_dispersion_real
_atom_type_scat_dispersion_imag
_atom_type_scat_source
C C 0.0033 0.0016 'International Tables Vol C Tables 4.2.6.8 and 6.1.1.4'
H H 0.0000 0.0000 'International Tables Vol C Tables 4.2.6.8 and 6.1.1.4'
O O 0.0106 0.0060 'International Tables Vol C Tables 4.2.6.8 and 6.1.1.4'
N N 0.0061 0.0033 'International Tables Vol C Tables 4.2.6.8 and 6.1.1.4'

loop_
_geom_angle_atom_site_label_1
_geom_angle_atom_site_label_2
_geom_angle_atom_site_label_3
_geom_angle
C1 N1 C5 117.53(12)
C6 N2 C1 123.66(13)
C6 N2 H2 118.5(12)
C1 N2 H2 117.8(12)
C6 N3 C7 127.16(13)
C6 N3 H3 114.2(12)
C7 N3 H3 118.6(12)
C20 N4 C22 120.57(15)
C20 N4 C21 121.68(15)
C22 N4 C21 117.72(15)
N1 C1 N2 114.50(13)
N1 C1 C2 125.28(13)
N2 C1 C2 120.22(13)
C1 C2 C3 116.75(13)
C1 C2 C7 118.10(13)
C3 C2 C7 125.11(13)
C4 C3 C2 117.67(13)
C4 C3 C8 117.08(13)
C2 C3 C8 125.03(13)
C3 C4 C5 121.03(14)
C3 C4 H4 119.5
C5 C4 H4 119.5
N1 C5 C4 121.64(13)
N1 C5 C14 115.59(13)
C4 C5 C14 122.73(13)
O1 C6 N2 122.24(14)
O1 C6 N3 122.25(13)
N2 C6 N3 115.50(13)
O2 C7 N3 119.49(13)
O2 C7 C2 125.67(13)
N3 C7 C2 114.83(13)
C13 C8 C9 118.96(14)
C13 C8 C3 119.98(13)
C9 C8 C3 120.69(14)
C10 C9 C8 120.63(16)
C10 C9 H9 119.7
C8 C9 H9 119.7
C11 C10 C9 119.94(16)
C11 C10 H10 120.0
C9 C10 H10 120.0
C12 C11 C10 119.76(16)
C12 C11 H11 120.1
C10 C11 H11 120.1
C11 C12 C13 120.70(17)
C11 C12 H12 119.7
C13 C12 H12 119.7
C12 C13 C8 120.00(16)
C12 C13 H13 120.0
C8 C13 H13 120.0
C15 C14 C19 118.03(14)
C15 C14 C5 122.68(14)
C19 C14 C5 119.29(13)
C16 C15 C14 121.44(15)
C16 C15 H15 119.3
C14 C15 H15 119.3
C17 C16 C15 118.84(15)
C17 C16 H16 120.6
C15 C16 H16 120.6
C18 C17 C16 121.27(14)
C18 C17 Cl1 119.07(12)
C16 C17 Cl1 119.67(12)
C17 C18 C19 119.34(14)
C17 C18 H18 120.3
C19 C18 H18 120.3
C18 C19 C14 121.09(14)
C18 C19 H19 119.5
C14 C19 H19 119.5
O3 C20 N4 125.61(17)
O3 C20 H20 117.2
N4 C20 H20 117.2
N4 C21 H21A 109.5
N4 C21 H21B 109.5
H21A C21 H21B 109.5
N4 C21 H21C 109.5
H21A C21 H21C 109.5
H21B C21 H21C 109.5
N4 C22 H22A 109.5
N4 C22 H22B 109.5
H22A C22 H22B 109.5
N4 C22 H22C 109.5
H22A C22 H22C 109.5
H22B C22 H22C 109.5

loop_
_geom_bond_atom_site_label_1
_geom_bond_atom_site_label_2
_geom_bond_distance
Cl1 C17 1.7426(15)
O1 C6 1.2254(18)
O2 C7 1.2193(18)
O3 C20 1.232(2)
N1 C1 1.3316(19)
N1 C5 1.3380(19)
N2 C6 1.3610(19)
N2 C1 1.3822(19)
N2 H2 0.90(2)
N3 C6 1.3745(19)
N3 C7 1.3845(19)
N3 H3 0.89(2)
N4 C20 1.319(2)
N4 C22 1.449(2)
N4 C21 1.452(2)
C1 C2 1.407(2)
C2 C3 1.409(2)
C2 C7 1.472(2)
C3 C4 1.387(2)
C3 C8 1.491(2)
C4 C5 1.399(2)
C4 H4 0.9500
C5 C14 1.486(2)
C8 C13 1.392(2)
C8 C9 1.394(2)
C9 C10 1.387(2)
C9 H9 0.9500
C10 C11 1.383(3)
C10 H10 0.9500
C11 C12 1.381(3)
C11 H11 0.9500
C12 C13 1.386(2)
C12 H12 0.9500
C13 H13 0.9500
C14 C15 1.391(2)
C14 C19 1.392(2)
C15 C16 1.385(2)
C15 H15 0.9500
C16 C17 1.379(2)
C16 H16 0.9500
C17 C18 1.374(2)
C18 C19 1.383(2)
C18 H18 0.9500
C19 H19 0.9500
C20 H20 0.9500
C21 H21A 0.9800
C21 H21B 0.9800
C21 H21C 0.9800
C22 H22A 0.9800
C22 H22B 0.9800
C22 H22C 0.9800

loop_
_geom_hbond_atom_site_label_D
_geom_hbond_atom_site_label_H
_geom_hbond_atom_site_label_A
_geom_hbond_site_symmetry_A
_geom_hbond_distance_DH
_geom_hbond_distance_HA
_geom_hbond_distance_DA
_geom_hbond_angle_DHA
N2 H2 O3 1_554 0.90(2) 1.90(2) 2.7918(18) 168.2(18)
N3 H3 O1 2 0.89(2) 1.95(2) 2.8381(17) 169.8(17)
C10 H10 O2 2_556 0.95 2.40 3.328(2) 164
C13 H13 O3 2_566 0.95 2.57 3.514(2) 172
C20 H20 O1 1_556 0.95 2.57 3.167(2) 121
C21 H21B O2 1_655 0.98 2.55 3.399(2) 145
C16 H16 Cl1 2_675 0.95 2.86 3.7763(17) 162

loop_
_geom_torsion_atom_site_label_1
_geom_torsion_atom_site_label_2
_geom_torsion_atom_site_label_3
_geom_torsion_atom_site_label_4
_geom_torsion
C5 N1 C1 N2 -179.77(13)
C5 N1 C1 C2 -0.3(2)
C6 N2 C1 N1 178.53(13)
C6 N2 C1 C2 -1.0(2)
N1 C1 C2 C3 -2.4(2)
N2 C1 C2 C3 177.03(13)
N1 C1 C2 C7 175.32(13)
N2 C1 C2 C7 -5.2(2)
C1 C2 C3 C4 3.8(2)
C7 C2 C3 C4 -173.76(14)
C1 C2 C3 C8 -170.58(14)
C7 C2 C3 C8 11.9(2)
C2 C3 C4 C5 -2.8(2)
C8 C3 C4 C5 172.03(13)
C1 N1 C5 C4 1.5(2)
C1 N1 C5 C14 179.18(12)
C3 C4 C5 N1 0.0(2)
C3 C4 C5 C14 -177.43(13)
C1 N2 C6 O1 -177.17(14)
C1 N2 C6 N3 3.7(2)
C7 N3 C6 O1 -179.05(15)
C7 N3 C6 N2 0.1(2)
C6 N3 C7 O2 172.80(14)
C6 N3 C7 C2 -6.0(2)
C1 C2 C7 O2 -170.45(14)
C3 C2 C7 O2 7.1(2)
C1 C2 C7 N3 8.22(19)
C3 C2 C7 N3 -174.27(13)
C4 C3 C8 C13 47.7(2)
C2 C3 C8 C13 -137.94(16)
C4 C3 C8 C9 -125.31(16)
C2 C3 C8 C9 49.1(2)
C13 C8 C9 C10 -0.7(2)
C3 C8 C9 C10 172.33(15)
C8 C9 C10 C11 0.8(3)
C9 C10 C11 C12 0.0(3)
C10 C11 C12 C13 -1.0(3)
C11 C12 C13 C8 1.1(3)
C9 C8 C13 C12 -0.2(2)
C3 C8 C13 C12 -173.31(16)
N1 C5 C14 C15 178.70(15)
C4 C5 C14 C15 -3.7(2)
N1 C5 C14 C19 -1.5(2)
C4 C5 C14 C19 176.15(14)
C19 C14 C15 C16 0.0(3)
C5 C14 C15 C16 179.82(15)
C14 C15 C16 C17 0.1(3)
C15 C16 C17 C18 0.0(3)
C15 C16 C17 Cl1 -179.62(14)
C16 C17 C18 C19 -0.1(2)
Cl1 C17 C18 C19 179.54(12)
C17 C18 C19 C14 0.1(2)
C15 C14 C19 C18 -0.1(2)
C5 C14 C19 C18 -179.91(14)
C22 N4 C20 O3 -2.6(3)
C21 N4 C20 O3 179.34(18)

loop_
_cod_related_entry_id
_cod_related_entry_database
_cod_related_entry_code
1 ChemSpider 21126467
